data_7204443
loop_
_publ_author_name
'Holzapfel, Marco'
'Lambert, Christoph'
'Selinka, Carola'
'Stalke, Dietmar'

_publ_section_title
;
 Organic mixed valence compounds with N,N-dihydrodimethylphenazine
 redox centres
;
_journal_issue 9
_journal_name_full 'Journal of the Chemical Society, Perkin Transactions 2'
_journal_page_first 1553
_journal_paper_doi 10.1039/b204392k
_journal_year 2002
_chemical_formula_sum 'C14 H14 N2'
_chemical_formula_weight 210.27
_chemical_name_common N,N-dihydrodimethylphenazine
_space_group_IT_number 176
_symmetry_cell_setting hexagonal
_symmetry_space_group_name_Hall '-P 6c'
_symmetry_space_group_name_H-M 'P 63/m'
_atom_sites_solution_hydrogens geom
_atom_sites_solution_primary direct
_atom_sites_solution_secondary difmap
_audit_creation_method SHELXL-97
_cell_angle_alpha 90.00
_cell_angle_beta 90.00
_cell_angle_gamma 120.00
_cell_formula_units_Z 6
_cell_length_a 13.178(6)
_cell_length_b 13.178(6)
_cell_length_c 11.091(5)
_cell_measurement_temperature 100(2)
_cell_volume 1668.0(13)
_computing_cell_refinement 'SAINT-NT V5/6.0'
_computing_data_collection 'SMART-NT V5.6'
_computing_data_reduction 'SAINT-NT V5/6.0'
_computing_molecular_graphics 'XP in SHELXTL-97'
_computing_publication_material 'XP in SHELXTL-97'
_computing_structure_refinement 'SHELXL-97 (Sheldrick, 1997)'
_computing_structure_solution 'SHELXS-97 (Sheldrick, 1990)'
_diffrn_ambient_temperature 100(2)
_diffrn_measured_fraction_theta_full 0.990
_diffrn_measured_fraction_theta_max 0.990
_diffrn_measurement_device_type 'BRUKER SMART APEX with D8-Goniometer'
_diffrn_measurement_method omega-scans
_diffrn_radiation_monochromator graphite
_diffrn_radiation_source 'fine-focus sealed tube'
_diffrn_radiation_type MoK\a
_diffrn_radiation_wavelength 0.71073
_diffrn_reflns_av_R_equivalents 0.0412
_diffrn_reflns_av_sigmaI/netI 0.0213
_diffrn_reflns_limit_h_max 0
_diffrn_reflns_limit_h_min -13
_diffrn_reflns_limit_k_max 15
_diffrn_reflns_limit_k_min 0
_diffrn_reflns_limit_l_max 13
_diffrn_reflns_limit_l_min 0
_diffrn_reflns_number 4471
_diffrn_reflns_theta_full 25.33
_diffrn_reflns_theta_max 25.33
_diffrn_reflns_theta_min 2.56
_exptl_absorpt_coefficient_mu 0.075
_exptl_absorpt_correction_T_max 1.000000
_exptl_absorpt_correction_T_min 0.579650
_exptl_absorpt_correction_type empiric
_exptl_absorpt_process_details 'SADABS2.0 (Sheldrick 2000)'
_exptl_crystal_colour colorless
_exptl_crystal_density_diffrn 1.256
_exptl_crystal_density_method 'not measured'
_exptl_crystal_description blocks
_exptl_crystal_F_000 672
_exptl_crystal_size_max 0.4
_exptl_crystal_size_mid 0.4
_exptl_crystal_size_min 0.35
_refine_diff_density_max 0.201
_refine_diff_density_min -0.208
_refine_diff_density_rms 0.038
_refine_ls_extinction_method none
_refine_ls_goodness_of_fit_ref 1.069
_refine_ls_hydrogen_treatment mixed
_refine_ls_matrix_type full
_refine_ls_number_parameters 81
_refine_ls_number_reflns 1062
_refine_ls_number_restraints 0
_refine_ls_restrained_S_all 1.069
_refine_ls_R_factor_all 0.0402
_refine_ls_R_factor_gt 0.0342
_refine_ls_shift/su_max 0.000
_refine_ls_shift/su_mean 0.000
_refine_ls_structure_factor_coef Fsqd
_refine_ls_weighting_details 'calc w=1/[\s^2^(Fo^2^)+(0.0585P)^2^+0.1316P] where P=(Fo^2^+2Fc^2^)/3'
_refine_ls_weighting_scheme calc
_refine_ls_wR_factor_gt 0.0939
_refine_ls_wR_factor_ref 0.0968
_reflns_number_gt 1062
_reflns_number_total 1067
_reflns_threshold_expression >2sigma(I)
_cod_data_source_file b204392k.txt
_cod_data_source_block DHP
_cod_original_cell_volume 1668.1(13)
_cod_original_sg_symbol_H-M P63/m
_cod_database_code 7204443

loop_
_symmetry_equiv_pos_as_xyz
'x, y, z'
'-y, x-y, z'
'-x+y, -x, z'
'-x, -y, z+1/2'
'y, -x+y, z+1/2'
'x-y, x, z+1/2'
'-x, -y, -z'
'y, -x+y, -z'
'x-y, x, -z'
'x, y, -z-1/2'
'-y, x-y, -z-1/2'
'-x+y, -x, -z-1/2'

loop_
_atom_site_label
_atom_site_type_symbol
_atom_site_fract_x
_atom_site_fract_y
_atom_site_fract_z
_atom_site_U_iso_or_equiv
_atom_site_adp_type
_atom_site_occupancy
_atom_site_symmetry_multiplicity
_atom_site_calc_flag
_atom_site_refinement_flags
_atom_site_disorder_assembly
_atom_site_disorder_group
C1 C 0.65958(10) 0.83194(9) 0.14231(10) 0.0206(3) Uani 1 1 d . . .
C2 C 0.56904(9) 0.85999(9) 0.14253(10) 0.0205(3) Uani 1 1 d . . .
C3 C 0.50200(10) 0.84067(10) 0.03975(11) 0.0241(3) Uani 1 1 d . . .
H3 H 0.4400 0.8578 0.0400 0.029 Uiso 1 1 calc R . .
C4 C 0.52528(11) 0.79614(10) -0.06408(11) 0.0273(3) Uani 1 1 d . . .
H4 H 0.4802 0.7847 -0.1348 0.033 Uiso 1 1 calc R . .
C5 C 0.61328(11) 0.76869(10) -0.06465(11) 0.0273(3) Uani 1 1 d . . .
H5 H 0.6288 0.7386 -0.1358 0.033 Uiso 1 1 calc R . .
C6 C 0.67979(10) 0.78500(9) 0.03922(11) 0.0248(3) Uani 1 1 d . . .
H6 H 0.7390 0.7639 0.0392 0.030 Uiso 1 1 calc R . .
N1 N 0.72498(12) 0.85476(12) 0.2500 0.0228(4) Uani 1 2 d S . .
C7 C 0.82527(15) 0.83646(16) 0.2500 0.0304(4) Uani 1 2 d S . .
H7A H 0.7977 0.7523 0.2540 0.046 Uiso 1 2 calc SR . .
H7B H 0.8749 0.8757 0.3201 0.046 Uiso 0.50 1 calc PR . .
H7C H 0.8707 0.8690 0.1759 0.046 Uiso 0.50 1 calc PR . .
N2 N 0.55449(11) 0.90912(11) 0.2500 0.0206(3) Uani 1 2 d S . .
C8 C 0.46907(16) 0.94838(16) 0.2500 0.0290(4) Uani 1 2 d S . .
H8A H 0.3899 0.8803 0.2462 0.044 Uiso 1 2 calc SR . .
H8B H 0.4823 0.9987 0.1798 0.044 Uiso 0.50 1 calc PR . .
H8C H 0.4775 0.9926 0.3240 0.044 Uiso 0.50 1 calc PR . .

loop_
_atom_site_aniso_label
_atom_site_aniso_U_11
_atom_site_aniso_U_22
_atom_site_aniso_U_33
_atom_site_aniso_U_23
_atom_site_aniso_U_13
_atom_site_aniso_U_12
C1 0.0213(6) 0.0165(6) 0.0216(7) 0.0037(4) 0.0018(5) 0.0077(5)
C2 0.0219(6) 0.0165(6) 0.0207(6) 0.0024(4) 0.0022(5) 0.0079(5)
C3 0.0236(6) 0.0217(6) 0.0254(7) 0.0026(5) -0.0009(5) 0.0101(5)
C4 0.0342(7) 0.0229(6) 0.0197(7) 0.0011(5) -0.0034(5) 0.0104(5)
C5 0.0393(7) 0.0209(6) 0.0196(7) 0.0013(4) 0.0050(5) 0.0134(5)
C6 0.0294(7) 0.0210(6) 0.0265(7) 0.0036(5) 0.0058(5) 0.0145(5)
N1 0.0221(7) 0.0264(8) 0.0227(8) 0.000 0.000 0.0142(6)
C7 0.0257(9) 0.0356(10) 0.0343(11) 0.000 0.000 0.0188(8)
N2 0.0218(7) 0.0235(7) 0.0196(8) 0.000 0.000 0.0137(6)
C8 0.0313(10) 0.0344(10) 0.0295(10) 0.000 0.000 0.0226(8)

loop_
_atom_type_symbol
_atom_type_description
_atom_type_scat_dispersion_real
_atom_type_scat_dispersion_imag
_atom_type_scat_source
C C 0.0033 0.0016 'International Tables Vol C Tables 4.2.6.8 and 6.1.1.4'
H H 0.0000 0.0000 'International Tables Vol C Tables 4.2.6.8 and 6.1.1.4'
N N 0.0061 0.0033 'International Tables Vol C Tables 4.2.6.8 and 6.1.1.4'

loop_
_geom_angle_atom_site_label_1
_geom_angle_atom_site_label_2
_geom_angle_atom_site_label_3
_geom_angle
_geom_angle_site_symmetry_1
_geom_angle_site_symmetry_3
_geom_angle_publ_flag
C6 C1 N1 123.93(11) . . ?
C6 C1 C2 119.53(10) . . ?
N1 C1 C2 116.54(10) . . ?
C3 C2 N2 123.89(11) . . ?
C3 C2 C1 119.61(10) . . ?
N2 C2 C1 116.49(10) . . ?
C2 C3 C4 120.16(11) . . ?
C5 C4 C3 120.39(11) . . ?
C4 C5 C6 120.12(11) . . ?
C1 C6 C5 120.15(11) . . ?
C1 N1 C1 115.22(13) . 10_556 ?
C1 N1 C7 118.13(7) . . ?
C1 N1 C7 118.13(7) 10_556 . ?
C2 N2 C2 114.86(12) 10_556 . ?
C2 N2 C8 117.95(7) 10_556 . ?
C2 N2 C8 117.95(7) . . ?

loop_
_geom_bond_atom_site_label_1
_geom_bond_atom_site_label_2
_geom_bond_distance
_geom_bond_site_symmetry_2
_geom_bond_publ_flag
C1 C6 1.3877(17) . ?
C1 N1 1.4145(14) . ?
C1 C2 1.4147(17) . ?
C2 C3 1.3856(17) . ?
C2 N2 1.4144(14) . ?
C3 C4 1.3946(17) . ?
C4 C5 1.3766(19) . ?
C5 C6 1.3976(18) . ?
N1 C1 1.4145(14) 10_556 ?
N1 C7 1.457(2) . ?
N2 C2 1.4144(14) 10_556 ?
N2 C8 1.455(2) . ?
